data_2220155
loop_
_publ_author_name
'Betz, Richard'
'Kl\"ufers, Peter'
'Mayer, Peter'

_publ_section_title
;
 <i>m</i>-Phenylenediamine
;
_journal_coeditor_code EZ2150
_journal_issue 12
_journal_name_full 'Acta Crystallographica Section E'
_journal_page_first o2501
_journal_paper_doi 10.1107/S1600536808039950
_journal_volume 64
_journal_year 2008
_chemical_formula_iupac 'C6 H8 N2'
_chemical_formula_moiety 'C6 H8 N2'
_chemical_formula_sum 'C6 H8 N2'
_chemical_formula_weight 108.14
_chemical_name_common <i>meta</i>-Phenylenediamine
_chemical_name_systematic
;
<i>m</i>-Phenylenediamine
;
_space_group_IT_number 14
_symmetry_cell_setting monoclinic
_symmetry_space_group_name_Hall '-P 2ybc'
_symmetry_space_group_name_H-M 'P 1 21/c 1'
_atom_sites_solution_hydrogens difmap
_atom_sites_solution_primary direct
_atom_sites_solution_secondary difmap
_audit_creation_method 'form98_non/compatible with shelxl97-2'
_cell_angle_alpha 90.00
_cell_angle_beta 90.818(5)
_cell_angle_gamma 90.00
_cell_formula_units_Z 16
_cell_length_a 8.1350(4)
_cell_length_b 12.0080(6)
_cell_length_c 23.9003(16)
_cell_measurement_reflns_used 4885
_cell_measurement_temperature 200(2)
_cell_measurement_theta_max 26.2469
_cell_measurement_theta_min 3.7850
_cell_volume 2334.5(2)
_computing_cell_refinement 'CrysAlis RED (Oxford Diffraction, 2005)'
_computing_data_collection 'CrysAlis CCD (Oxford Diffraction, 2005)'
_computing_data_reduction 'CrysAlis RED (Oxford Diffraction, 2005)'
_computing_molecular_graphics 'ORTEP-3 (Farrugia, 1997)'
_computing_publication_material 'SHELXL97 (Sheldrick, 2008) and PLATON (Spek, 2003)'
_computing_structure_refinement 'SHELXL97 (Sheldrick, 2008)'
_computing_structure_solution 'SHELXS97 (Sheldrick, 2008)'
_diffrn_ambient_temperature 200(2)
_diffrn_measured_fraction_theta_full 0.987
_diffrn_measured_fraction_theta_max 0.987
_diffrn_measurement_device 'CCD camera on \k-goniostat'
_diffrn_measurement_device_type 'Nonius KappaCCD'
_diffrn_measurement_method \w
_diffrn_radiation_monochromator graphite
_diffrn_radiation_source 'fine-focus sealed tube'
_diffrn_radiation_type MoK\a
_diffrn_radiation_wavelength 0.71073
_diffrn_reflns_av_R_equivalents 0.0312
_diffrn_reflns_av_sigmaI/netI 0.0575
_diffrn_reflns_limit_h_max 10
_diffrn_reflns_limit_h_min -9
_diffrn_reflns_limit_k_max 14
_diffrn_reflns_limit_k_min -12
_diffrn_reflns_limit_l_max 29
_diffrn_reflns_limit_l_min -21
_diffrn_reflns_number 13102
_diffrn_reflns_theta_full 26.28
_diffrn_reflns_theta_max 26.28
_diffrn_reflns_theta_min 3.79
_exptl_absorpt_coefficient_mu 0.078
_exptl_absorpt_correction_T_max 0.983
_exptl_absorpt_correction_T_min 0.976
_exptl_absorpt_correction_type multi-scan
_exptl_absorpt_process_details '(CrysAlis RED; Oxford Diffraction, 2005)'
_exptl_crystal_colour colourless
_exptl_crystal_density_diffrn 1.231
_exptl_crystal_density_method 'not measured'
_exptl_crystal_description block
_exptl_crystal_F_000 928
_exptl_crystal_size_max 0.32
_exptl_crystal_size_mid 0.26
_exptl_crystal_size_min 0.22
_refine_diff_density_max 0.142
_refine_diff_density_min -0.201
_refine_ls_extinction_method none
_refine_ls_goodness_of_fit_ref 0.957
_refine_ls_hydrogen_treatment mixed
_refine_ls_matrix_type full
_refine_ls_number_parameters 354
_refine_ls_number_reflns 4681
_refine_ls_number_restraints 0
_refine_ls_restrained_S_all 0.957
_refine_ls_R_factor_all 0.0681
_refine_ls_R_factor_gt 0.0356
_refine_ls_shift/su_max 0.000
_refine_ls_shift/su_mean 0.000
_refine_ls_structure_factor_coef Fsqd
_refine_ls_weighting_details 'calc w=1/[\s^2^(Fo^2^)+(0.0454P)^2^] where P=(Fo^2^+2Fc^2^)/3'
_refine_ls_weighting_scheme calc
_refine_ls_wR_factor_gt 0.0738
_refine_ls_wR_factor_ref 0.0876
_reflns_number_gt 2852
_reflns_number_total 4681
_reflns_threshold_expression I>2\s(I)
_cod_data_source_file ez2150.cif
_cod_data_source_block I
_cod_original_sg_symbol_H-M 'P 21/c'
_cod_database_code 2220155
_cod_database_fobs_code 2220155

loop_
_symmetry_equiv_pos_as_xyz
'x, y, z'
'-x, y+1/2, -z+1/2'
'-x, -y, -z'
'x, -y-1/2, z-1/2'

loop_
_atom_site_type_symbol
_atom_site_label
_atom_site_fract_x
_atom_site_fract_y
_atom_site_fract_z
_atom_site_U_iso_or_equiv
_atom_site_adp_type
_atom_site_calc_flag
_atom_site_refinement_flags
_atom_site_occupancy
N N11 1.03776(15) 0.37351(12) 0.21676(6) 0.0396(3) Uani d . 1
H H111 1.106(2) 0.3310(14) 0.2386(7) 0.066(6) Uiso d . 1
H H112 1.090(2) 0.4292(14) 0.2015(7) 0.058(5) Uiso d . 1
N N13 0.77815(16) 0.02743(10) 0.16438(6) 0.0382(3) Uani d . 1
H H131 0.7741(19) 0.0134(14) 0.2041(7) 0.064(5) Uiso d . 1
H H132 0.6940(17) -0.0005(12) 0.1465(6) 0.043(4) Uiso d . 1
N N21 0.23465(16) 0.00605(10) 0.20759(7) 0.0402(3) Uani d . 1
H H211 0.1570(18) -0.0254(13) 0.2248(6) 0.045(5) Uiso d . 1
H H212 0.2143(18) 0.0130(13) 0.1690(7) 0.057(5) Uiso d . 1
N N23 0.52866(15) 0.35624(11) 0.19857(7) 0.0412(3) Uani d . 1
H H231 0.598(2) 0.3932(14) 0.2199(7) 0.065(6) Uiso d . 1
H H232 0.578(2) 0.3300(14) 0.1684(8) 0.061(6) Uiso d . 1
N N31 -0.00400(16) 0.84886(11) 0.09377(7) 0.0429(3) Uani d . 1
H H311 -0.089(2) 0.8489(13) 0.0677(7) 0.062(5) Uiso d . 1
H H312 -0.0368(19) 0.8796(13) 0.1259(7) 0.055(5) Uiso d . 1
N N33 0.30925(14) 0.57749(11) 0.20222(5) 0.0336(3) Uani d . 1
H H331 0.3507(18) 0.6315(13) 0.2213(7) 0.052(5) Uiso d . 1
H H332 0.3850(18) 0.5226(13) 0.1973(6) 0.050(5) Uiso d . 1
N N41 0.15957(16) 0.08484(13) 0.07526(6) 0.0433(3) Uani d . 1
H H411 0.088(2) 0.1238(14) 0.0935(8) 0.065(6) Uiso d . 1
H H412 0.1202(19) 0.0188(15) 0.0637(7) 0.065(6) Uiso d . 1
N N43 0.51260(16) 0.09065(13) -0.08634(5) 0.0405(3) Uani d . 1
H H431 0.547(2) 0.0217(15) -0.0778(7) 0.066(6) Uiso d . 1
H H432 0.595(2) 0.1304(14) -0.1029(7) 0.066(6) Uiso d . 1
C C11 0.94747(14) 0.31141(11) 0.17704(6) 0.0311(3) Uani d . 1
C C12 0.90693(14) 0.20145(11) 0.18897(6) 0.0293(3) Uani d . 1
H H12 0.9466 0.1683 0.2226 0.0410(10) Uiso calc R 1
C C13 0.80913(15) 0.13920(11) 0.15233(6) 0.0304(3) Uani d . 1
C C14 0.75103(16) 0.18860(12) 0.10305(6) 0.0352(3) Uani d . 1
H H14 0.6827 0.1478 0.0778 0.0410(10) Uiso calc R 1
C C15 0.79373(17) 0.29752(13) 0.09119(6) 0.0393(4) Uani d . 1
H H15 0.7552 0.3306 0.0574 0.0410(10) Uiso calc R 1
C C16 0.89083(16) 0.35915(12) 0.12736(6) 0.0372(4) Uani d . 1
H H16 0.9189 0.4338 0.1184 0.0410(10) Uiso calc R 1
C C21 0.28765(14) 0.10438(11) 0.23325(6) 0.0300(3) Uani d . 1
C C22 0.38064(14) 0.18093(11) 0.20319(6) 0.0289(3) Uani d . 1
H H22 0.4021 0.1678 0.1648 0.0410(10) Uiso calc R 1
C C23 0.44212(15) 0.27629(11) 0.22910(6) 0.0297(3) Uani d . 1
C C24 0.41196(16) 0.29445(12) 0.28552(6) 0.0357(4) Uani d . 1
H H24 0.4552 0.3586 0.3038 0.0410(10) Uiso calc R 1
C C25 0.31909(16) 0.21894(13) 0.31482(6) 0.0405(4) Uani d . 1
H H25 0.2978 0.2321 0.3532 0.0410(10) Uiso calc R 1
C C26 0.25634(16) 0.12459(12) 0.28946(6) 0.0362(4) Uani d . 1
H H26 0.1920 0.0736 0.3103 0.0410(10) Uiso calc R 1
C C31 0.07237(15) 0.74448(11) 0.09888(6) 0.0320(3) Uani d . 1
C C32 0.15676(14) 0.71468(11) 0.14764(6) 0.0299(3) Uani d . 1
H H32 0.1594 0.7644 0.1786 0.0410(10) Uiso calc R 1
C C33 0.23748(14) 0.61256(11) 0.15155(6) 0.0273(3) Uani d . 1
C C34 0.23643(16) 0.54176(11) 0.10574(6) 0.0332(3) Uani d . 1
H H34 0.2934 0.4727 0.1075 0.0410(10) Uiso calc R 1
C C35 0.15223(17) 0.57196(12) 0.05746(6) 0.0409(4) Uani d . 1
H H35 0.1512 0.5228 0.0263 0.0410(10) Uiso calc R 1
C C36 0.06989(16) 0.67165(13) 0.05351(6) 0.0394(4) Uani d . 1
H H36 0.0118 0.6907 0.0201 0.0410(10) Uiso calc R 1
C C41 0.25635(15) 0.14386(11) 0.03778(6) 0.0305(3) Uani d . 1
C C42 0.33350(14) 0.08948(11) -0.00610(5) 0.0292(3) Uani d . 1
H H42 0.3138 0.0124 -0.0121 0.0410(10) Uiso calc R 1
C C43 0.43931(15) 0.14666(12) -0.04143(6) 0.0308(3) Uani d . 1
C C44 0.46499(17) 0.25939(12) -0.03324(6) 0.0398(4) Uani d . 1
H H44 0.5361 0.2996 -0.0571 0.0410(10) Uiso calc R 1
C C45 0.38627(17) 0.31313(12) 0.00996(7) 0.0434(4) Uani d . 1
H H45 0.4036 0.3907 0.0153 0.0410(10) Uiso calc R 1
C C46 0.28314(17) 0.25683(12) 0.04560(6) 0.0391(4) Uani d . 1
H H46 0.2310 0.2952 0.0752 0.0410(10) Uiso calc R 1

loop_
_atom_site_aniso_label
_atom_site_aniso_U_11
_atom_site_aniso_U_22
_atom_site_aniso_U_33
_atom_site_aniso_U_12
_atom_site_aniso_U_13
_atom_site_aniso_U_23
N11 0.0309(7) 0.0345(8) 0.0532(9) -0.0038(6) -0.0011(6) -0.0040(7)
N13 0.0419(7) 0.0308(8) 0.0417(9) -0.0045(6) -0.0016(7) -0.0037(7)
N21 0.0367(7) 0.0323(8) 0.0517(10) -0.0029(6) 0.0013(7) -0.0033(7)
N23 0.0341(7) 0.0324(8) 0.0574(10) -0.0009(6) 0.0063(7) -0.0003(7)
N31 0.0403(8) 0.0411(8) 0.0473(9) 0.0083(6) -0.0009(7) 0.0068(7)
N33 0.0347(7) 0.0307(7) 0.0353(8) -0.0010(6) -0.0039(6) -0.0004(6)
N41 0.0437(8) 0.0442(9) 0.0424(8) 0.0016(7) 0.0161(7) -0.0032(7)
N43 0.0426(7) 0.0511(9) 0.0278(7) 0.0070(7) 0.0069(6) 0.0031(7)
C11 0.0222(6) 0.0340(8) 0.0372(8) 0.0024(6) 0.0068(6) -0.0039(7)
C12 0.0239(6) 0.0332(8) 0.0309(8) 0.0042(6) 0.0014(6) 0.0002(7)
C13 0.0272(7) 0.0319(8) 0.0322(8) 0.0028(6) 0.0086(6) -0.0046(7)
C14 0.0352(8) 0.0412(9) 0.0294(8) -0.0012(6) 0.0023(6) -0.0060(7)
C15 0.0422(8) 0.0478(10) 0.0281(8) 0.0026(7) 0.0056(7) 0.0066(7)
C16 0.0355(8) 0.0354(9) 0.0412(9) -0.0011(6) 0.0132(7) 0.0069(7)
C21 0.0230(6) 0.0298(8) 0.0370(9) 0.0044(6) -0.0037(6) -0.0017(7)
C22 0.0256(7) 0.0323(8) 0.0287(8) 0.0061(6) 0.0008(6) -0.0037(6)
C23 0.0225(6) 0.0281(8) 0.0384(9) 0.0066(6) -0.0010(6) -0.0003(7)
C24 0.0320(7) 0.0366(8) 0.0385(9) 0.0064(6) -0.0062(7) -0.0110(7)
C25 0.0379(8) 0.0540(10) 0.0295(8) 0.0126(7) 0.0013(7) -0.0067(8)
C26 0.0320(7) 0.0414(9) 0.0353(9) 0.0015(6) 0.0039(7) 0.0060(7)
C31 0.0259(7) 0.0325(8) 0.0375(9) -0.0032(6) 0.0031(6) 0.0056(7)
C32 0.0295(7) 0.0299(8) 0.0305(8) -0.0033(6) 0.0027(6) -0.0017(6)
C33 0.0235(6) 0.0283(8) 0.0301(8) -0.0053(5) 0.0016(6) 0.0024(6)
C34 0.0374(7) 0.0265(8) 0.0359(9) -0.0003(6) 0.0031(7) -0.0008(7)
C35 0.0474(9) 0.0428(10) 0.0325(9) -0.0050(7) 0.0011(7) -0.0076(7)
C36 0.0377(8) 0.0483(10) 0.0321(9) -0.0035(7) -0.0043(7) 0.0037(8)
C41 0.0256(7) 0.0371(9) 0.0287(8) 0.0027(6) 0.0017(6) 0.0015(7)
C42 0.0291(7) 0.0297(8) 0.0288(8) 0.0013(6) -0.0025(6) 0.0003(6)
C43 0.0276(7) 0.0393(9) 0.0255(8) 0.0048(6) -0.0027(6) 0.0012(7)
C44 0.0359(8) 0.0422(9) 0.0414(9) -0.0051(7) 0.0026(7) 0.0061(8)
C45 0.0484(9) 0.0297(9) 0.0521(10) -0.0027(7) -0.0008(8) -0.0025(8)
C46 0.0409(8) 0.0346(9) 0.0418(9) 0.0059(7) 0.0034(7) -0.0075(7)

loop_
_atom_type_symbol
_atom_type_description
_atom_type_scat_dispersion_real
_atom_type_scat_dispersion_imag
_atom_type_scat_source
C C 0.0033 0.0016 'International Tables Vol C Tables 4.2.6.8 and 6.1.1.4'
H H 0.0000 0.0000 'International Tables Vol C Tables 4.2.6.8 and 6.1.1.4'
N N 0.0061 0.0033 'International Tables Vol C Tables 4.2.6.8 and 6.1.1.4'

loop_
_geom_angle_atom_site_label_1
_geom_angle_atom_site_label_2
_geom_angle_atom_site_label_3
_geom_angle
C11 N11 H111 113.4(10)
C11 N11 H112 112.2(11)
H111 N11 H112 111.6(15)
C13 N13 H131 112.3(10)
C13 N13 H132 114.4(10)
H131 N13 H132 112.3(14)
C21 N21 H211 113.1(10)
C21 N21 H212 113.9(10)
H211 N21 H212 113.2(14)
C23 N23 H231 111.7(12)
C23 N23 H232 114.6(11)
H231 N23 H232 110.8(16)
C31 N31 H311 112.6(10)
C31 N31 H312 115.5(10)
H311 N31 H312 110.6(14)
C33 N33 H331 112.8(10)
C33 N33 H332 112.4(10)
H331 N33 H332 110.7(14)
C41 N41 H411 115.9(11)
C41 N41 H412 117.0(11)
H411 N41 H412 113.0(15)
C43 N43 H431 113.6(11)
C43 N43 H432 113.5(11)
H431 N43 H432 110.9(15)
C16 C11 C12 119.29(13)
C16 C11 N11 121.41(13)
C12 C11 N11 119.21(13)
C11 C12 C13 121.03(12)
C11 C12 H12 119.5
C13 C12 H12 119.5
C12 C13 C14 119.10(13)
C12 C13 N13 119.30(13)
C14 C13 N13 121.52(13)
C15 C14 C13 119.46(13)
C15 C14 H14 120.3
C13 C14 H14 120.3
C16 C15 C14 121.50(13)
C16 C15 H15 119.3
C14 C15 H15 119.3
C15 C16 C11 119.61(13)
C15 C16 H16 120.2
C11 C16 H16 120.2
C26 C21 N21 120.78(14)
C26 C21 C22 119.33(13)
N21 C21 C22 119.80(13)
C23 C22 C21 120.44(13)
C23 C22 H22 119.8
C21 C22 H22 119.8
C24 C23 C22 119.55(13)
C24 C23 N23 119.61(14)
C22 C23 N23 120.79(14)
C25 C24 C23 119.67(13)
C25 C24 H24 120.2
C23 C24 H24 120.2
C24 C25 C26 121.30(14)
C24 C25 H25 119.4
C26 C25 H25 119.4
C25 C26 C21 119.70(13)
C25 C26 H26 120.2
C21 C26 H26 120.2
C32 C31 C36 119.49(13)
C32 C31 N31 121.00(14)
C36 C31 N31 119.44(13)
C31 C32 C33 120.59(13)
C31 C32 H32 119.7
C33 C32 H32 119.7
C34 C33 C32 119.29(12)
C34 C33 N33 119.73(12)
C32 C33 N33 120.82(13)
C35 C34 C33 119.73(13)
C35 C34 H34 120.1
C33 C34 H34 120.1
C36 C35 C34 121.42(14)
C36 C35 H35 119.3
C34 C35 H35 119.3
C35 C36 C31 119.45(13)
C35 C36 H36 120.3
C31 C36 H36 120.3
C46 C41 C42 119.26(13)
C46 C41 N41 119.99(14)
C42 C41 N41 120.67(13)
C41 C42 C43 120.91(13)
C41 C42 H42 119.5
C43 C42 H42 119.5
C44 C43 C42 119.30(13)
C44 C43 N43 120.73(13)
C42 C43 N43 119.90(13)
C45 C44 C43 119.45(14)
C45 C44 H44 120.3
C43 C44 H44 120.3
C46 C45 C44 121.61(14)
C46 C45 H45 119.2
C44 C45 H45 119.2
C45 C46 C41 119.45(14)
C45 C46 H46 120.3
C41 C46 H46 120.3

loop_
_geom_bond_atom_site_label_1
_geom_bond_atom_site_label_2
_geom_bond_distance
N11 C11 1.4059(18)
N11 H111 0.914(17)
N11 H112 0.876(17)
N13 C13 1.3964(18)
N13 H131 0.965(17)
N13 H132 0.869(14)
N21 C21 1.3959(18)
N21 H211 0.847(16)
N21 H212 0.939(16)
N23 C23 1.4016(18)
N23 H231 0.876(18)
N23 H232 0.887(18)
N31 C31 1.4034(18)
N31 H311 0.922(17)
N31 H312 0.896(17)
N33 C33 1.4017(17)
N33 H331 0.860(16)
N33 H332 0.911(16)
N41 C41 1.3945(18)
N41 H411 0.868(18)
N41 H412 0.897(18)
N43 C43 1.4066(18)
N43 H431 0.895(18)
N43 H432 0.915(18)
C11 C16 1.3912(19)
C11 C12 1.3915(18)
C12 C13 1.3924(18)
C12 H12 0.9500
C13 C14 1.3952(19)
C14 C15 1.3837(19)
C14 H14 0.9500
C15 C16 1.3782(19)
C15 H15 0.9500
C16 H16 0.9500
C21 C26 1.3924(19)
C21 C22 1.3960(18)
C22 C23 1.3915(18)
C22 H22 0.9500
C23 C24 1.3913(19)
C24 C25 1.378(2)
C24 H24 0.9500
C25 C26 1.379(2)
C25 H25 0.9500
C26 H26 0.9500
C31 C32 1.3910(18)
C31 C36 1.3930(19)
C32 C33 1.3935(17)
C32 H32 0.9500
C33 C34 1.3862(18)
C34 C35 1.3818(19)
C34 H34 0.9500
C35 C36 1.3743(19)
C35 H35 0.9500
C36 H36 0.9500
C41 C46 1.3862(19)
C41 C42 1.3925(18)
C42 C43 1.3950(18)
C42 H42 0.9500
C43 C44 1.3832(19)
C44 C45 1.383(2)
C44 H44 0.9500
C45 C46 1.381(2)
C45 H45 0.9500
C46 H46 0.9500

loop_
_geom_hbond_atom_site_label_D
_geom_hbond_atom_site_label_H
_geom_hbond_atom_site_label_A
_geom_hbond_site_symmetry_A
_geom_hbond_distance_DH
_geom_hbond_distance_HA
_geom_hbond_distance_DA
_geom_hbond_angle_DHA
N11 H112 N33 1_655 0.876(17) 2.519(17) 3.3196(19) 152.5(14)
N13 H131 N33 2_645 0.965(17) 2.471(18) 3.3312(19) 148.2(13)
N13 H132 N43 3_655 0.869(14) 2.448(15) 3.3102(19) 171.4(13)
N21 H211 N11 2_645 0.847(16) 2.450(17) 3.291(2) 172.0(13)
N21 H212 N41 . 0.939(16) 2.435(17) 3.349(2) 164.4(14)
N23 H231 N21 2_655 0.876(18) 2.574(19) 3.443(2) 171.3(16)
N31 H312 N13 1_465 0.896(17) 2.510(17) 3.2668(19) 142.4(13)
N33 H332 N23 . 0.911(16) 2.314(16) 3.2025(18) 164.9(13)
N41 H412 N31 1_545 0.897(18) 2.392(17) 3.164(2) 144.3(15)
N11 H111 Cg2 1_655 0.914(17) 2.573(16) 3.4260(14) 155.8(14)
N23 H232 Cg1 . 0.887(18) 2.516(17) 3.2454(15) 139.9(15)
N31 H311 Cg4 3_565 0.922(17) 2.815(16) 3.7205(16) 166.6(13)
N33 H331 Cg2 2_655 0.860(16) 2.608(15) 3.2617(13) 133.8(13)
N41 H411 Cg1 1_455 0.868(18) 2.707(17) 3.5729(15) 174.1(16)

loop_
_geom_torsion_atom_site_label_1
_geom_torsion_atom_site_label_2
_geom_torsion_atom_site_label_3
_geom_torsion_atom_site_label_4
_geom_torsion
C16 C11 C12 C13 -0.80(18)
N11 C11 C12 C13 176.01(11)
C11 C12 C13 C14 -0.18(18)
C11 C12 C13 N13 176.73(12)
C12 C13 C14 C15 1.01(19)
N13 C13 C14 C15 -175.83(12)
C13 C14 C15 C16 -0.9(2)
C14 C15 C16 C11 -0.1(2)
C12 C11 C16 C15 0.94(19)
N11 C11 C16 C15 -175.80(12)
C26 C21 C22 C23 0.27(18)
N21 C21 C22 C23 -176.38(11)
C21 C22 C23 C24 0.74(18)
C21 C22 C23 N23 -176.83(11)
C22 C23 C24 C25 -1.20(18)
N23 C23 C24 C25 176.40(12)
C23 C24 C25 C26 0.7(2)
C24 C25 C26 C21 0.3(2)
N21 C21 C26 C25 175.81(12)
C22 C21 C26 C25 -0.81(19)
C36 C31 C32 C33 -0.47(19)
N31 C31 C32 C33 -177.55(12)
C31 C32 C33 C34 1.60(18)
C31 C32 C33 N33 -173.85(11)
C32 C33 C34 C35 -1.62(19)
N33 C33 C34 C35 173.87(12)
C33 C34 C35 C36 0.5(2)
C34 C35 C36 C31 0.6(2)
C32 C31 C36 C35 -0.6(2)
N31 C31 C36 C35 176.49(12)
C46 C41 C42 C43 1.22(18)
N41 C41 C42 C43 -175.62(12)
C41 C42 C43 C44 -1.28(18)
C41 C42 C43 N43 -178.39(12)
C42 C43 C44 C45 0.42(19)
N43 C43 C44 C45 177.50(12)
C43 C44 C45 C46 0.5(2)
C44 C45 C46 C41 -0.5(2)
C42 C41 C46 C45 -0.31(19)
N41 C41 C46 C45 176.55(13)

loop_
_cod_related_entry_id
_cod_related_entry_database
_cod_related_entry_code
1 ChemSpider 13836283
